data_4101937
loop_
_publ_author_name
'Pradip Bag'
'Mikhail E. Itkis'
'Sushanta K. Pal'
'Bruno Donnadieu'
'Fook S. Tham'
'Hyunsoo Park'
'John A. Schlueter'
'Theo Siegrist'
'Robert C. Haddon'

_publ_section_title
;
 Resonating Valence Bond and \s-Charge Density Wave Phases in a
 Benzannulated Phenalenyl Radical
;
_journal_name_full 'Journal of the American Chemical Society'
_journal_page_first 2684
_journal_page_last 2694
_journal_paper_doi 10.1021/ja908768a
_journal_volume 132
_journal_year 2010
_chemical_formula_sum 'C48 H32 B N2 O2'
_chemical_formula_weight 679.57
_chemical_name_systematic
; 
 ? 
;
_space_group_IT_number 13
_symmetry_cell_setting monoclinic
_symmetry_space_group_name_Hall '-P 2yc'
_symmetry_space_group_name_H-M 'P 1 2/c 1'
_atom_sites_solution_hydrogens geom
_atom_sites_solution_primary direct
_atom_sites_solution_secondary difmap
_audit_creation_method SHELXL-97
_cell_angle_alpha 90.00
_cell_angle_beta 98.9481(4)
_cell_angle_gamma 90.00
_cell_formula_units_Z 2
_cell_length_a 10.0768(4)
_cell_length_b 9.5915(4)
_cell_length_c 17.2589(6)
_cell_measurement_reflns_used 7726
_cell_measurement_temperature 100(2)
_cell_measurement_theta_max 30.87
_cell_measurement_theta_min 2.39
_cell_volume 1647.80(11)
_computing_cell_refinement 'Bruker SAINT'
_computing_data_collection 'Bruker APEX2'
_computing_data_reduction 'Bruker SAINT'
_computing_molecular_graphics 'Bruker SHELXTL'
_computing_publication_material 'Bruker SHELXTL'
_computing_structure_refinement 'SHELXL-97 (Sheldrick, 2008)'
_computing_structure_solution 'SHELXS-97 (Sheldrick, 2008)'
_diffrn_ambient_temperature 100(2)
_diffrn_measured_fraction_theta_full 1.000
_diffrn_measured_fraction_theta_max 1.000
_diffrn_measurement_device_type 'Bruker APEX-II CCD'
_diffrn_measurement_method '\f and \w scans'
_diffrn_radiation_monochromator graphite
_diffrn_radiation_source 'Normal-focus sealed tube'
_diffrn_radiation_type MoK\a
_diffrn_radiation_wavelength 0.71073
_diffrn_reflns_av_R_equivalents 0.0218
_diffrn_reflns_av_sigmaI/netI 0.0152
_diffrn_reflns_limit_h_max 13
_diffrn_reflns_limit_h_min -13
_diffrn_reflns_limit_k_max 12
_diffrn_reflns_limit_k_min -12
_diffrn_reflns_limit_l_max 23
_diffrn_reflns_limit_l_min -23
_diffrn_reflns_number 22010
_diffrn_reflns_theta_full 28.28
_diffrn_reflns_theta_max 28.28
_diffrn_reflns_theta_min 2.05
_exptl_absorpt_coefficient_mu 0.083
_exptl_absorpt_correction_T_max 0.9788
_exptl_absorpt_correction_T_min 0.9684
_exptl_absorpt_correction_type multi-scan
_exptl_absorpt_process_details 'Bruker SADABS'
_exptl_crystal_colour black
_exptl_crystal_density_diffrn 1.370
_exptl_crystal_density_meas ?
_exptl_crystal_density_method 'not measured'
_exptl_crystal_description 'prism frag'
_exptl_crystal_F_000 710
_exptl_crystal_size_max 0.39
_exptl_crystal_size_mid 0.35
_exptl_crystal_size_min 0.26
_refine_diff_density_max 0.342
_refine_diff_density_min -0.211
_refine_diff_density_rms 0.043
_refine_ls_extinction_method none
_refine_ls_goodness_of_fit_ref 1.064
_refine_ls_hydrogen_treatment constr
_refine_ls_matrix_type full
_refine_ls_number_parameters 268
_refine_ls_number_reflns 4098
_refine_ls_number_restraints 77
_refine_ls_restrained_S_all 1.056
_refine_ls_R_factor_all 0.0557
_refine_ls_R_factor_gt 0.0465
_refine_ls_shift/su_max 0.001
_refine_ls_shift/su_mean 0.000
_refine_ls_structure_factor_coef Fsqd
_refine_ls_weighting_details 'calc w=1/[\s^2^(Fo^2^)+(0.0693P)^2^+0.5212P] where P=(Fo^2^+2Fc^2^)/3'
_refine_ls_weighting_scheme calc
_refine_ls_wR_factor_gt 0.1304
_refine_ls_wR_factor_ref 0.1385
_reflns_number_gt 3377
_reflns_number_total 4098
_reflns_threshold_expression >2sigma(I)
_cod_data_source_file ja908768a_si_002.cif
_cod_data_source_block rh158_100k-p2c
_cod_depositor_comments
;
The following automatic conversions were performed:

'_exptl_crystal_density_meas' value 'not measured' was changed to '?'
- the value is perceived as not measured.

Automatic conversion script
Id: cif_fix_values 3008 2015-01-20 13:52:24Z robertas 
;
_cod_database_code 4101937

loop_
_symmetry_equiv_pos_as_xyz
'x, y, z'
'-x, y, -z+1/2'
'-x, -y, -z'
'x, -y, z-1/2'

loop_
_atom_site_label
_atom_site_type_symbol
_atom_site_fract_x
_atom_site_fract_y
_atom_site_fract_z
_atom_site_U_iso_or_equiv
_atom_site_adp_type
_atom_site_occupancy
_atom_site_symmetry_multiplicity
_atom_site_calc_flag
_atom_site_refinement_flags
_atom_site_disorder_assembly
_atom_site_disorder_group
B1 B 1.0000 0.7071(2) 0.2500 0.0247(4) Uani 1 2 d S . .
O1 O 1.09301(8) 0.61559(9) 0.21603(5) 0.0288(2) Uani 1 1 d . B .
C1 C 1.16161(14) 0.60427(14) -0.09837(8) 0.0351(3) Uani 1 1 d . . .
H1 H 1.2217 0.5397 -0.1161 0.042 Uiso 1 1 calc R . .
C2 C 1.08997(15) 0.69481(15) -0.15148(8) 0.0376(3) Uani 1 1 d . B .
H2 H 1.1011 0.6915 -0.2051 0.045 Uiso 1 1 calc R . .
C3 C 1.00219(15) 0.79018(14) -0.12710(8) 0.0374(3) Uani 1 1 d . . .
H3 H 0.9594 0.8568 -0.1634 0.045 Uiso 1 1 calc R A 1
C3A C 0.9762(3) 0.7903(3) -0.0526(2) 0.0268(6) Uani 0.728(6) 1 d PU B 1
C4 C 0.8847(2) 0.8855(2) -0.02617(11) 0.0281(5) Uani 0.728(6) 1 d PU B 1
H4 H 0.8350 0.9472 -0.0628 0.034 Uiso 0.728(6) 1 calc PR B 1
C5 C 0.8665(4) 0.8906(4) 0.0502(2) 0.0282(8) Uani 0.728(6) 1 d PU B 1
H5 H 0.8029 0.9548 0.0646 0.034 Uiso 0.728(6) 1 calc PR B 1
C3AD C 1.0096(8) 0.8122(7) -0.0381(5) 0.0198(14) Uani 0.272(6) 1 d PDU B 2
C4D C 0.9452(4) 0.9368(4) -0.0061(2) 0.0217(15) Uani 0.272(6) 1 d PDU . 2
H4D H 0.8689 0.9674 -0.0467 0.026 Uiso 0.272(6) 1 calc PR B 2
C5D C 0.8902(11) 0.9099(10) 0.0683(5) 0.026(2) Uani 0.272(6) 1 d PDU B 2
H5D H 0.8227 0.9677 0.0840 0.031 Uiso 0.272(6) 1 calc PR B 2
C6 C 0.93966(11) 0.80246(12) 0.11085(7) 0.0274(3) Uani 1 1 d D . .
C6A C 1.03550(12) 0.70612(13) 0.08641(8) 0.0291(3) Uani 1 1 d . B .
C7 C 1.10623(11) 0.61514(12) 0.14044(7) 0.0256(2) Uani 1 1 d . . .
C7A C 1.20099(11) 0.51677(12) 0.11757(7) 0.0272(3) Uani 1 1 d . B .
C8 C 1.27374(12) 0.42678(13) 0.17334(8) 0.0302(3) Uani 1 1 d . . .
H8 H 1.2580 0.4289 0.2262 0.036 Uiso 1 1 calc R B .
C9 C 1.36742(14) 0.33580(14) 0.15184(9) 0.0362(3) Uani 1 1 d . B .
H9 H 1.4156 0.2750 0.1896 0.043 Uiso 1 1 calc R . .
C10 C 1.39129(15) 0.33332(15) 0.07437(9) 0.0414(3) Uani 1 1 d . . .
H10 H 1.4571 0.2720 0.0597 0.050 Uiso 1 1 calc R B .
C11 C 1.32005(15) 0.41916(15) 0.01905(9) 0.0380(3) Uani 1 1 d . B .
H11 H 1.3370 0.4153 -0.0335 0.046 Uiso 1 1 calc R . .
C11A C 1.22253(12) 0.51267(13) 0.03856(8) 0.0297(3) Uani 1 1 d . . .
C11B C 1.14749(12) 0.60572(13) -0.01888(8) 0.0298(3) Uani 1 1 d . B .
C11C C 1.05626(13) 0.70223(13) 0.00594(8) 0.0306(3) Uani 1 1 d D . .
N1 N 0.91866(9) 0.79813(11) 0.18663(6) 0.0281(2) Uani 1 1 d . B .
C12 C 0.82303(12) 0.89625(13) 0.21323(8) 0.0302(3) Uani 1 1 d . . .
H12A H 0.8486 0.9923 0.2006 0.036 Uiso 1 1 calc R B .
H12B H 0.8304 0.8893 0.2710 0.036 Uiso 1 1 calc R . .
C13 C 0.67774(12) 0.87174(13) 0.17701(8) 0.0298(3) Uani 1 1 d . B .
C14 C 0.59618(14) 0.98192(15) 0.14754(12) 0.0527(5) Uani 1 1 d . . .
H14 H 0.6310 1.0742 0.1507 0.063 Uiso 1 1 calc R B .
C15 C 0.46337(15) 0.95829(17) 0.11328(14) 0.0614(6) Uani 1 1 d . B .
H15 H 0.4083 1.0345 0.0932 0.074 Uiso 1 1 calc R . .
C16 C 0.41180(13) 0.82522(16) 0.10844(10) 0.0426(4) Uani 1 1 d . . .
H16 H 0.3214 0.8091 0.0850 0.051 Uiso 1 1 calc R B .
C17 C 0.49251(13) 0.71540(15) 0.13793(9) 0.0359(3) Uani 1 1 d . B .
H17 H 0.4575 0.6233 0.1348 0.043 Uiso 1 1 calc R . .
C18 C 0.62436(12) 0.73862(13) 0.17208(8) 0.0314(3) Uani 1 1 d . . .
H18 H 0.6788 0.6621 0.1924 0.038 Uiso 1 1 calc R B .

loop_
_atom_site_aniso_label
_atom_site_aniso_U_11
_atom_site_aniso_U_22
_atom_site_aniso_U_33
_atom_site_aniso_U_23
_atom_site_aniso_U_13
_atom_site_aniso_U_12
B1 0.0190(8) 0.0260(9) 0.0300(9) 0.000 0.0064(7) 0.000
O1 0.0227(4) 0.0282(4) 0.0367(5) 0.0032(3) 0.0085(3) 0.0036(3)
C1 0.0370(7) 0.0320(7) 0.0377(7) -0.0045(5) 0.0102(5) 0.0000(5)
C2 0.0417(7) 0.0366(7) 0.0353(7) -0.0019(5) 0.0083(6) -0.0043(6)
C3 0.0432(7) 0.0294(7) 0.0410(7) 0.0088(5) 0.0106(6) -0.0018(5)
C3A 0.0240(14) 0.0216(11) 0.0327(14) 0.0027(9) -0.0019(10) -0.0085(9)
C4 0.0245(9) 0.0244(9) 0.0327(9) 0.0045(7) -0.0042(7) -0.0038(7)
C5 0.0234(12) 0.0212(13) 0.0393(17) 0.0005(12) 0.0026(11) 0.0005(10)
C3AD 0.019(3) 0.019(3) 0.023(3) -0.004(2) 0.008(2) -0.011(2)
C4D 0.027(3) 0.017(2) 0.020(2) 0.0037(16) 0.0015(17) 0.004(2)
C5D 0.036(5) 0.020(3) 0.024(3) -0.005(3) 0.015(3) -0.006(3)
C6 0.0215(5) 0.0241(6) 0.0379(6) 0.0053(5) 0.0090(5) -0.0007(4)
C6A 0.0261(6) 0.0233(6) 0.0403(7) 0.0061(5) 0.0132(5) 0.0000(4)
C7 0.0208(5) 0.0239(6) 0.0338(6) 0.0026(4) 0.0097(4) -0.0026(4)
C7A 0.0218(5) 0.0221(5) 0.0389(6) 0.0014(5) 0.0086(5) -0.0017(4)
C8 0.0267(6) 0.0254(6) 0.0390(6) 0.0015(5) 0.0070(5) 0.0009(5)
C9 0.0331(7) 0.0279(6) 0.0476(8) 0.0018(5) 0.0061(6) 0.0062(5)
C10 0.0408(7) 0.0329(7) 0.0533(8) -0.0014(6) 0.0164(6) 0.0117(6)
C11 0.0399(7) 0.0328(7) 0.0444(7) -0.0012(6) 0.0163(6) 0.0060(6)
C11A 0.0273(6) 0.0240(6) 0.0394(7) 0.0004(5) 0.0102(5) -0.0011(4)
C11B 0.0289(6) 0.0242(6) 0.0378(7) 0.0016(5) 0.0101(5) -0.0029(5)
C11C 0.0318(6) 0.0243(6) 0.0382(7) 0.0065(5) 0.0135(5) -0.0004(5)
N1 0.0176(4) 0.0263(5) 0.0404(6) -0.0019(4) 0.0050(4) 0.0016(4)
C12 0.0212(5) 0.0264(6) 0.0433(7) -0.0046(5) 0.0060(5) 0.0014(4)
C13 0.0200(5) 0.0282(6) 0.0424(7) -0.0032(5) 0.0084(5) 0.0003(4)
C14 0.0271(7) 0.0251(7) 0.1019(14) -0.0010(8) -0.0020(7) 0.0004(5)
C15 0.0267(7) 0.0332(8) 0.1184(17) 0.0028(9) -0.0077(8) 0.0058(6)
C16 0.0202(6) 0.0394(8) 0.0673(10) -0.0045(7) 0.0040(6) -0.0023(5)
C17 0.0274(6) 0.0305(6) 0.0511(8) -0.0026(6) 0.0097(5) -0.0059(5)
C18 0.0263(6) 0.0276(6) 0.0408(7) 0.0014(5) 0.0067(5) 0.0005(5)

loop_
_atom_type_symbol
_atom_type_description
_atom_type_scat_dispersion_real
_atom_type_scat_dispersion_imag
_atom_type_scat_source
C C 0.0033 0.0016 'International Tables Vol C Tables 4.2.6.8 and 6.1.1.4'
H H 0.0000 0.0000 'International Tables Vol C Tables 4.2.6.8 and 6.1.1.4'
B B 0.0013 0.0007 'International Tables Vol C Tables 4.2.6.8 and 6.1.1.4'
N N 0.0061 0.0033 'International Tables Vol C Tables 4.2.6.8 and 6.1.1.4'
O O 0.0106 0.0060 'International Tables Vol C Tables 4.2.6.8 and 6.1.1.4'

loop_
_geom_angle_atom_site_label_1
_geom_angle_atom_site_label_2
_geom_angle_atom_site_label_3
_geom_angle
_geom_angle_site_symmetry_1
_geom_angle_site_symmetry_3
_geom_angle_publ_flag
O1 B1 O1 106.73(13) 2_755 . ?
O1 B1 N1 111.01(5) 2_755 2_755 ?
O1 B1 N1 108.72(5) . 2_755 ?
O1 B1 N1 108.72(5) 2_755 . ?
O1 B1 N1 111.01(5) . . ?
N1 B1 N1 110.58(14) 2_755 . ?
C7 O1 B1 124.01(8) . . ?
C2 C1 C11B 121.40(13) . . ?
C2 C1 H1 119.3 . . ?
C11B C1 H1 119.3 . . ?
C1 C2 C3 120.45(13) . . ?
C1 C2 H2 119.8 . . ?
C3 C2 H2 119.8 . . ?
C3A C3 C2 121.18(18) . . ?
C3A C3 C3AD 15.8(3) . . ?
C2 C3 C3AD 117.4(3) . . ?
C3A C3 H3 119.4 . . ?
C2 C3 H3 119.4 . . ?
C3AD C3 H3 120.8 . . ?
C3 C3A C4 122.5(2) . . ?
C3 C3A C11C 119.4(3) . . ?
C4 C3A C11C 117.7(3) . . ?
C5 C4 C3A 121.7(2) . . ?
C5 C4 H4 119.2 . . ?
C3A C4 H4 119.2 . . ?
C4 C5 C6 123.2(3) . . ?
C4 C5 H5 118.4 . . ?
C6 C5 H5 118.4 . . ?
C11C C3AD C4D 123.3(6) . . ?
C11C C3AD C3 114.6(5) . . ?
C4D C3AD C3 121.2(5) . . ?
C5D C4D C3AD 114.5(5) . . ?
C5D C4D C4D 110.5(5) . 3_775 ?
C3AD C4D C4D 108.4(4) . 3_775 ?
C5D C4D H4D 107.7 . . ?
C3AD C4D H4D 107.7 . . ?
C4D C4D H4D 107.7 3_775 . ?
C6 C5D C4D 117.1(7) . . ?
C6 C5D H5D 121.5 . . ?
C4D C5D H5D 121.5 . . ?
C5D C6 N1 117.3(4) . . ?
C5D C6 C6A 123.3(4) . . ?
N1 C6 C6A 118.21(11) . . ?
C5D C6 C5 15.9(5) . . ?
N1 C6 C5 125.03(19) . . ?
C6A C6 C5 116.63(19) . . ?
C7 C6A C11C 119.70(11) . . ?
C7 C6A C6 120.10(11) . . ?
C11C C6A C6 120.19(11) . . ?
O1 C7 C6A 122.42(11) . . ?
O1 C7 C7A 116.24(10) . . ?
C6A C7 C7A 121.33(11) . . ?
C8 C7A C11A 119.97(11) . . ?
C8 C7A C7 120.67(11) . . ?
C11A C7A C7 119.35(11) . . ?
C9 C8 C7A 120.59(12) . . ?
C9 C8 H8 119.7 . . ?
C7A C8 H8 119.7 . . ?
C8 C9 C10 119.75(13) . . ?
C8 C9 H9 120.1 . . ?
C10 C9 H9 120.1 . . ?
C11 C10 C9 120.40(12) . . ?
C11 C10 H10 119.8 . . ?
C9 C10 H10 119.8 . . ?
C10 C11 C11A 121.54(13) . . ?
C10 C11 H11 119.2 . . ?
C11A C11 H11 119.2 . . ?
C11 C11A C7A 117.73(12) . . ?
C11 C11A C11B 122.36(12) . . ?
C7A C11A C11B 119.89(11) . . ?
C1 C11B C11C 118.16(12) . . ?
C1 C11B C11A 122.67(12) . . ?
C11C C11B C11A 119.17(11) . . ?
C3AD C11C C11B 121.9(3) . . ?
C3AD C11C C6A 115.9(3) . . ?
C11B C11C C6A 120.53(11) . . ?
C3AD C11C C3A 17.4(3) . . ?
C11B C11C C3A 118.90(18) . . ?
C6A C11C C3A 120.40(18) . . ?
C6 N1 C12 119.28(10) . . ?
C6 N1 B1 123.94(9) . . ?
C12 N1 B1 116.44(9) . . ?
N1 C12 C13 114.15(10) . . ?
N1 C12 H12A 108.7 . . ?
C13 C12 H12A 108.7 . . ?
N1 C12 H12B 108.7 . . ?
C13 C12 H12B 108.7 . . ?
H12A C12 H12B 107.6 . . ?
C18 C13 C14 118.59(12) . . ?
C18 C13 C12 120.62(11) . . ?
C14 C13 C12 120.79(12) . . ?
C13 C14 C15 120.45(14) . . ?
C13 C14 H14 119.8 . . ?
C15 C14 H14 119.8 . . ?
C16 C15 C14 120.32(14) . . ?
C16 C15 H15 119.8 . . ?
C14 C15 H15 119.8 . . ?
C15 C16 C17 119.40(13) . . ?
C15 C16 H16 120.3 . . ?
C17 C16 H16 120.3 . . ?
C16 C17 C18 120.39(12) . . ?
C16 C17 H17 119.8 . . ?
C18 C17 H17 119.8 . . ?
C13 C18 C17 120.85(12) . . ?
C13 C18 H18 119.6 . . ?
C17 C18 H18 119.6 . . ?

loop_
_geom_bond_atom_site_label_1
_geom_bond_atom_site_label_2
_geom_bond_distance
_geom_bond_site_symmetry_2
_geom_bond_publ_flag
B1 O1 1.4708(14) 2_755 ?
B1 O1 1.4708(14) . ?
B1 N1 1.5335(15) 2_755 ?
B1 N1 1.5335(15) . ?
O1 C7 1.3319(14) . ?
C1 C2 1.382(2) . ?
C1 C11B 1.4012(18) . ?
C1 H1 0.9500 . ?
C2 C3 1.383(2) . ?
C2 H2 0.9500 . ?
C3 C3A 1.351(4) . ?
C3 C3AD 1.541(8) . ?
C3 H3 0.9500 . ?
C3A C4 1.423(4) . ?
C3A C11C 1.460(3) . ?
C4 C5 1.359(4) . ?
C4 H4 0.9500 . ?
C5 C6 1.454(4) . ?
C5 H5 0.9500 . ?
C3AD C11C 1.341(7) . ?
C3AD C4D 1.506(7) . ?
C4D C5D 1.497(8) . ?
C4D C4D 1.630(8) 3_775 ?
C4D H4D 1.0000 . ?
C5D C6 1.318(8) . ?
C5D H5D 0.9500 . ?
C6 N1 1.3576(16) . ?
C6 C6A 1.4461(17) . ?
C6A C7 1.3901(17) . ?
C6A C11C 1.4368(18) . ?
C7 C7A 1.4406(16) . ?
C7A C8 1.4104(17) . ?
C7A C11A 1.4142(17) . ?
C8 C9 1.3781(18) . ?
C8 H8 0.9500 . ?
C9 C10 1.395(2) . ?
C9 H9 0.9500 . ?
C10 C11 1.375(2) . ?
C10 H10 0.9500 . ?
C11 C11A 1.4094(17) . ?
C11 H11 0.9500 . ?
C11A C11B 1.4554(18) . ?
C11B C11C 1.4170(17) . ?
N1 C12 1.4706(15) . ?
C12 C13 1.5182(17) . ?
C12 H12A 0.9900 . ?
C12 H12B 0.9900 . ?
C13 C18 1.3830(17) . ?
C13 C14 1.3860(19) . ?
C14 C15 1.395(2) . ?
C14 H14 0.9500 . ?
C15 C16 1.376(2) . ?
C15 H15 0.9500 . ?
C16 C17 1.379(2) . ?
C16 H16 0.9500 . ?
C17 C18 1.3851(18) . ?
C17 H17 0.9500 . ?
C18 H18 0.9500 . ?

loop_
_geom_torsion_atom_site_label_1
_geom_torsion_atom_site_label_2
_geom_torsion_atom_site_label_3
_geom_torsion_atom_site_label_4
_geom_torsion
_geom_torsion_site_symmetry_1
_geom_torsion_site_symmetry_2
_geom_torsion_site_symmetry_3
_geom_torsion_site_symmetry_4
_geom_torsion_publ_flag
O1 B1 O1 C7 119.80(11) 2_755 . . . ?
N1 B1 O1 C7 -120.39(10) 2_755 . . . ?
N1 B1 O1 C7 1.47(15) . . . . ?
C11B C1 C2 C3 0.2(2) . . . . ?
C1 C2 C3 C3A -5.2(3) . . . . ?
C1 C2 C3 C3AD 12.4(4) . . . . ?
C2 C3 C3A C4 -178.92(18) . . . . ?
C3AD C3 C3A C4 100.5(13) . . . . ?
C2 C3 C3A C11C 9.0(3) . . . . ?
C3AD C3 C3A C11C -71.5(12) . . . . ?
C3 C3A C4 C5 -175.5(3) . . . . ?
C11C C3A C4 C5 -3.3(4) . . . . ?
C3A C4 C5 C6 1.3(4) . . . . ?
C3A C3 C3AD C11C 81.7(13) . . . . ?
C2 C3 C3AD C11C -26.5(7) . . . . ?
C3A C3 C3AD C4D -87.6(14) . . . . ?
C2 C3 C3AD C4D 164.3(4) . . . . ?
C11C C3AD C4D C5D -21.8(9) . . . . ?
C3 C3AD C4D C5D 146.5(6) . . . . ?
C11C C3AD C4D C4D 102.2(7) . . . 3_775 ?
C3 C3AD C4D C4D -89.6(6) . . . 3_775 ?
C3AD C4D C5D C6 21.8(10) . . . . ?
C4D C4D C5D C6 -101.0(8) 3_775 . . . ?
C4D C5D C6 N1 162.9(4) . . . . ?
C4D C5D C6 C6A -4.5(9) . . . . ?
C4D C5D C6 C5 -74.3(19) . . . . ?
C4 C5 C6 C5D 119(2) . . . . ?
C4 C5 C6 N1 -175.7(2) . . . . ?
C4 C5 C6 C6A 0.0(4) . . . . ?
C5D C6 C6A C7 165.4(5) . . . . ?
N1 C6 C6A C7 -1.89(18) . . . . ?
C5 C6 C6A C7 -177.89(19) . . . . ?
C5D C6 C6A C11C -15.8(6) . . . . ?
N1 C6 C6A C11C 176.98(11) . . . . ?
C5 C6 C6A C11C 1.0(2) . . . . ?
B1 O1 C7 C6A 2.36(17) . . . . ?
B1 O1 C7 C7A -179.09(10) . . . . ?
C11C C6A C7 O1 178.77(11) . . . . ?
C6 C6A C7 O1 -2.36(18) . . . . ?
C11C C6A C7 C7A 0.29(18) . . . . ?
C6 C6A C7 C7A 179.16(11) . . . . ?
O1 C7 C7A C8 0.32(17) . . . . ?
C6A C7 C7A C8 178.89(11) . . . . ?
O1 C7 C7A C11A -178.55(10) . . . . ?
C6A C7 C7A C11A 0.01(18) . . . . ?
C11A C7A C8 C9 0.92(19) . . . . ?
C7 C7A C8 C9 -177.95(11) . . . . ?
C7A C8 C9 C10 0.5(2) . . . . ?
C8 C9 C10 C11 -1.3(2) . . . . ?
C9 C10 C11 C11A 0.7(2) . . . . ?
C10 C11 C11A C7A 0.7(2) . . . . ?
C10 C11 C11A C11B 179.11(13) . . . . ?
C8 C7A C11A C11 -1.48(18) . . . . ?
C7 C7A C11A C11 177.40(11) . . . . ?
C8 C7A C11A C11B -179.93(11) . . . . ?
C7 C7A C11A C11B -1.05(17) . . . . ?
C2 C1 C11B C11C 0.6(2) . . . . ?
C2 C1 C11B C11A -179.36(12) . . . . ?
C11 C11A C11B C1 3.3(2) . . . . ?
C7A C11A C11B C1 -178.29(11) . . . . ?
C11 C11A C11B C11C -176.59(12) . . . . ?
C7A C11A C11B C11C 1.78(18) . . . . ?
C4D C3AD C11C C11B -162.4(4) . . . . ?
C3 C3AD C11C C11B 28.7(7) . . . . ?
C4D C3AD C11C C6A 3.0(7) . . . . ?
C3 C3AD C11C C6A -166.0(3) . . . . ?
C4D C3AD C11C C3A 112.4(18) . . . . ?
C3 C3AD C11C C3A -56.6(13) . . . . ?
C1 C11B C11C C3AD -16.7(4) . . . . ?
C11A C11B C11C C3AD 163.2(4) . . . . ?
C1 C11B C11C C6A 178.58(11) . . . . ?
C11A C11B C11C C6A -1.49(19) . . . . ?
C1 C11B C11C C3A 3.2(2) . . . . ?
C11A C11B C11C C3A -176.86(17) . . . . ?
C7 C6A C11C C3AD -165.1(4) . . . . ?
C6 C6A C11C C3AD 16.0(4) . . . . ?
C7 C6A C11C C11B 0.47(19) . . . . ?
C6 C6A C11C C11B -178.40(11) . . . . ?
C7 C6A C11C C3A 175.77(17) . . . . ?
C6 C6A C11C C3A -3.1(2) . . . . ?
C3 C3A C11C C3AD 96.9(16) . . . . ?
C4 C3A C11C C3AD -75.5(15) . . . . ?
C3 C3A C11C C11B -8.0(3) . . . . ?
C4 C3A C11C C11B 179.56(16) . . . . ?
C3 C3A C11C C6A 176.61(18) . . . . ?
C4 C3A C11C C6A 4.2(3) . . . . ?
C5D C6 N1 C12 11.2(5) . . . . ?
C6A C6 N1 C12 179.20(10) . . . . ?
C5 C6 N1 C12 -5.2(2) . . . . ?
C5D C6 N1 B1 -161.9(5) . . . . ?
C6A C6 N1 B1 6.13(17) . . . . ?
C5 C6 N1 B1 -178.2(2) . . . . ?
O1 B1 N1 C6 -122.96(10) 2_755 . . . ?
O1 B1 N1 C6 -5.85(16) . . . . ?
N1 B1 N1 C6 114.92(11) 2_755 . . . ?
O1 B1 N1 C12 63.79(14) 2_755 . . . ?
O1 B1 N1 C12 -179.10(9) . . . . ?
N1 B1 N1 C12 -58.33(8) 2_755 . . . ?
C6 N1 C12 C13 67.30(14) . . . . ?
B1 N1 C12 C13 -119.12(12) . . . . ?
N1 C12 C13 C18 45.46(17) . . . . ?
N1 C12 C13 C14 -133.94(15) . . . . ?
C18 C13 C14 C15 -0.4(3) . . . . ?
C12 C13 C14 C15 179.03(17) . . . . ?
C13 C14 C15 C16 0.1(3) . . . . ?
C14 C15 C16 C17 0.1(3) . . . . ?
C15 C16 C17 C18 0.0(2) . . . . ?
C14 C13 C18 C17 0.5(2) . . . . ?
C12 C13 C18 C17 -178.94(12) . . . . ?
C16 C17 C18 C13 -0.3(2) . . . . ?
